data_4329366
loop_
_publ_author_name
'Manolis J. Manos'
'Eleni J. Kyprianidou'
'Giannis S. Papaefstathiou'
'Anastasios J. Tasiopoulos'

_publ_section_title
;
 Insertion of Functional Groups into a Nd3+ Metal-Organic Framework via
 Single-Crystal-to-Single-Crystal Coordinating Solvent Exchange
;
_journal_name_full 'Inorganic Chemistry'
_journal_page_first 6308
_journal_page_last 6314
_journal_paper_doi 10.1021/ic3005085
_journal_volume 51
_journal_year 2012
_chemical_formula_moiety 'C22 H20 N Nd O8'
_chemical_formula_sum 'C22 H20 N Nd O8'
_chemical_formula_weight 570.63
_chemical_name_systematic
;
 ?
;
_space_group_IT_number 15
_symmetry_cell_setting monoclinic
_symmetry_space_group_name_Hall '-C 2yc'
_symmetry_space_group_name_H-M 'C 1 2/c 1'
_atom_sites_solution_hydrogens geom
_atom_sites_solution_primary direct
_atom_sites_solution_secondary difmap
_audit_creation_method SHELXL-97
_cell_angle_alpha 90.00
_cell_angle_beta 103.661(7)
_cell_angle_gamma 90.00
_cell_formula_units_Z 8
_cell_length_a 28.6181(18)
_cell_length_b 14.4649(10)
_cell_length_c 12.8273(10)
_cell_measurement_reflns_used 5042
_cell_measurement_temperature 100(2)
_cell_measurement_theta_max 28.4986
_cell_measurement_theta_min 2.9241
_cell_volume 5159.7(6)
_computing_cell_refinement 'CrysAlis RED'
_computing_data_collection 'CrysAlis CCD'
_computing_data_reduction 'CrysAlis RED'
_computing_molecular_graphics
;
 DIAMOND (Brandenburg, 2006)
 MERCURY (Bruno et al. 2002)
;
_computing_publication_material 'WINGX (Farrugia, 1999)'
_computing_structure_refinement 'SHELXL-97 (Sheldrick, 1997)'
_computing_structure_solution 'SHELXL-97 (Sheldrick, 1997)'
_diffrn_ambient_temperature 100(2)
_diffrn_detector_area_resol_mean 10.4223
_diffrn_measured_fraction_theta_full 0.998
_diffrn_measured_fraction_theta_max 0.998
_diffrn_measurement_device_type 'SuperNova, Dual, Cu at zero, Atlas'
_diffrn_measurement_method '\w scans'
_diffrn_radiation_monochromator mirror
_diffrn_radiation_source 'SuperNova (Mo) X-ray Source'
_diffrn_radiation_type MoK\a
_diffrn_radiation_wavelength 0.71073
_diffrn_reflns_av_R_equivalents 0.0539
_diffrn_reflns_av_sigmaI/netI 0.0627
_diffrn_reflns_limit_h_max 23
_diffrn_reflns_limit_h_min -34
_diffrn_reflns_limit_k_max 17
_diffrn_reflns_limit_k_min -16
_diffrn_reflns_limit_l_max 15
_diffrn_reflns_limit_l_min -15
_diffrn_reflns_number 12195
_diffrn_reflns_theta_full 25.00
_diffrn_reflns_theta_max 25.00
_diffrn_reflns_theta_min 2.93
_exptl_absorpt_coefficient_mu 2.054
_exptl_absorpt_correction_T_max 1.00000
_exptl_absorpt_correction_T_min 0.91409
_exptl_absorpt_correction_type multi-scan
_exptl_absorpt_process_details 'empirical absorption correction (CrysAlis RED, Oxford Diffraction)'
_exptl_crystal_colour colorless
_exptl_crystal_density_diffrn 1.469
_exptl_crystal_description plate
_exptl_crystal_F_000 2264
_exptl_crystal_size_max 0.07
_exptl_crystal_size_mid 0.04
_exptl_crystal_size_min 0.02
_refine_diff_density_max 1.257
_refine_diff_density_min -1.114
_refine_diff_density_rms 0.148
_refine_ls_extinction_method none
_refine_ls_goodness_of_fit_ref 1.080
_refine_ls_hydrogen_treatment mixed
_refine_ls_matrix_type full
_refine_ls_number_parameters 293
_refine_ls_number_reflns 4541
_refine_ls_number_restraints 50
_refine_ls_restrained_S_all 1.116
_refine_ls_R_factor_all 0.0633
_refine_ls_R_factor_gt 0.0484
_refine_ls_shift/su_max 0.002
_refine_ls_shift/su_mean 0.000
_refine_ls_structure_factor_coef Fsqd
_refine_ls_weighting_details 'calc w=1/[\s^2^(Fo^2^)+(0.0843P)^2^+1.6978P] where P=(Fo^2^+2Fc^2^)/3'
_refine_ls_weighting_scheme calc
_refine_ls_wR_factor_gt 0.1403
_refine_ls_wR_factor_ref 0.1495
_reflns_number_gt 3496
_reflns_number_total 4541
_reflns_threshold_expression >2sigma(I)
_cod_data_source_file ic3005085_si_002_04.cif
_cod_data_source_block UCY-2-acetone
_cod_original_sg_symbol_H-M 'C 2/c'
_cod_database_code 4329366

loop_
_symmetry_equiv_pos_as_xyz
'x, y, z'
'-x, y, -z+1/2'
'x+1/2, y+1/2, z'
'-x+1/2, y+1/2, -z+1/2'
'-x, -y, -z'
'x, -y, z-1/2'
'-x+1/2, -y+1/2, -z'
'x+1/2, -y+1/2, z-1/2'

loop_
_atom_site_label
_atom_site_type_symbol
_atom_site_fract_x
_atom_site_fract_y
_atom_site_fract_z
_atom_site_U_iso_or_equiv
_atom_site_adp_type
_atom_site_occupancy
_atom_site_symmetry_multiplicity
_atom_site_calc_flag
_atom_site_refinement_flags
Nd1 Nd 0.819715(12) 0.28617(3) 0.55916(3) 0.02856(18) Uani 1 1 d .
O1 O 0.8939(2) 0.3271(4) 0.4988(6) 0.0607(18) Uani 1 1 d .
O2 O 0.88422(18) 0.1796(4) 0.5280(4) 0.0454(13) Uani 1 1 d .
O3 O 0.79466(16) 0.4346(3) 0.4649(4) 0.0387(12) Uani 1 1 d .
O4 O 0.76870(16) 0.1510(3) 0.5361(4) 0.0319(11) Uani 1 1 d .
O5 O 0.77158(17) 0.3225(4) 0.6849(4) 0.0409(13) Uani 1 1 d .
O6 O 0.80070(17) 0.2464(4) 0.3712(4) 0.0348(11) Uani 1 1 d .
O7 O 0.8560(3) 0.2017(5) 0.7282(5) 0.091(3) Uani 1 1 d D
O8 O 0.8635(3) 0.4049(8) 0.6812(7) 0.129(4) Uani 1 1 d DU
N1 N 1.0960(2) 0.0869(5) 0.3522(5) 0.0427(16) Uani 1 1 d .
C1 C 0.9062(3) 0.2452(6) 0.4966(7) 0.0409(18) Uani 1 1 d .
C2 C 0.9498(3) 0.2230(5) 0.4530(7) 0.041(2) Uani 1 1 d .
C3 C 0.9629(2) 0.1314(5) 0.4418(6) 0.0402(18) Uani 1 1 d .
H3 H 0.9439 0.0838 0.4579 0.048 Uiso 1 1 calc R
C4 C 1.0042(3) 0.1103(6) 0.4070(6) 0.046(2) Uani 1 1 d .
H4 H 1.0125 0.0491 0.3984 0.055 Uiso 1 1 calc R
C5 C 1.0334(3) 0.1838(6) 0.3847(7) 0.050(2) Uani 1 1 d .
C6 C 1.0201(4) 0.2754(6) 0.3962(10) 0.069(3) Uani 1 1 d .
H6 H 1.0397 0.3235 0.3840 0.083 Uiso 1 1 calc R
C7 C 0.9772(3) 0.2944(6) 0.4262(10) 0.067(3) Uani 1 1 d .
H7 H 0.9669 0.3553 0.4283 0.081 Uiso 1 1 calc R
C8 C 1.0791(3) 0.1676(7) 0.3566(7) 0.052(2) Uani 1 1 d D
H16 H 1.097(3) 0.228(4) 0.353(7) 0.062 Uiso 1 1 d D
C9 C 0.7507(2) 0.4233(5) 0.4391(6) 0.0327(16) Uani 1 1 d .
C10 C 0.7190(2) 0.4959(5) 0.3788(5) 0.0290(15) Uani 1 1 d .
C11 C 0.6712(2) 0.5051(5) 0.3867(6) 0.0339(16) Uani 1 1 d .
H11 H 0.6580 0.4627 0.4261 0.041 Uiso 1 1 calc R
C12 C 0.6436(2) 0.5792(5) 0.3342(6) 0.0344(17) Uani 1 1 d .
C13 C 0.6612(2) 0.6364(5) 0.2673(5) 0.0328(16) Uani 1 1 d .
H13 H 0.6417 0.6822 0.2285 0.039 Uiso 1 1 calc R
C14 C 0.7084(2) 0.6254(5) 0.2579(5) 0.0300(15) Uani 1 1 d .
C15 C 0.7366(2) 0.5574(5) 0.3156(5) 0.0285(15) Uani 1 1 d .
H15 H 0.7686 0.5528 0.3119 0.034 Uiso 1 1 calc R
C16 C 0.7277(3) 0.3107(5) 0.6845(6) 0.0335(17) Uani 1 1 d .
C17 C 0.8867(5) 0.1516(9) 0.7881(9) 0.133(6) Uani 1 1 d DU
C18 C 0.8697(7) 0.0915(10) 0.8673(11) 0.161(8) Uani 1 1 d DU
H18A H 0.8390 0.1128 0.8750 0.241 Uiso 1 1 calc R
H18B H 0.8925 0.0944 0.9355 0.241 Uiso 1 1 calc R
H18C H 0.8669 0.0287 0.8421 0.241 Uiso 1 1 calc R
C19 C 0.9354(4) 0.1209(13) 0.7741(13) 0.215(11) Uani 1 1 d DU
H19A H 0.9453 0.1604 0.7231 0.322 Uiso 1 1 calc R
H19B H 0.9334 0.0582 0.7487 0.322 Uiso 1 1 calc R
H19C H 0.9585 0.1246 0.8418 0.322 Uiso 1 1 calc R
C20 C 0.8725(11) 0.4603(14) 0.7585(14) 0.233(7) Uani 1 1 d DU
C21 C 0.8612(10) 0.5600(17) 0.730(2) 0.266(8) Uani 1 1 d DU
H21A H 0.8551 0.5674 0.6533 0.400 Uiso 1 1 calc R
H21B H 0.8880 0.5979 0.7637 0.400 Uiso 1 1 calc R
H21C H 0.8333 0.5783 0.7538 0.400 Uiso 1 1 calc R
C22 C 0.8812(9) 0.4620(17) 0.8788(14) 0.209(7) Uani 1 1 d DU
H22A H 0.8871 0.4003 0.9062 0.313 Uiso 1 1 calc R
H22B H 0.8535 0.4867 0.8988 0.313 Uiso 1 1 calc R
H22C H 0.9087 0.5001 0.9081 0.313 Uiso 1 1 calc R

loop_
_atom_site_aniso_label
_atom_site_aniso_U_11
_atom_site_aniso_U_22
_atom_site_aniso_U_33
_atom_site_aniso_U_23
_atom_site_aniso_U_13
_atom_site_aniso_U_12
Nd1 0.0185(2) 0.0343(3) 0.0369(3) -0.00147(16) 0.01446(17) 0.00200(15)
O1 0.042(3) 0.039(3) 0.118(5) -0.011(3) 0.053(4) -0.001(3)
O2 0.035(3) 0.047(3) 0.065(4) 0.010(3) 0.035(3) 0.009(3)
O3 0.022(2) 0.035(3) 0.061(3) -0.002(2) 0.014(2) -0.001(2)
O4 0.029(2) 0.030(3) 0.043(3) 0.002(2) 0.021(2) 0.002(2)
O5 0.024(3) 0.060(3) 0.044(3) -0.008(3) 0.019(2) 0.006(2)
O6 0.032(3) 0.040(3) 0.038(3) -0.005(2) 0.019(2) 0.000(2)
O7 0.098(6) 0.128(7) 0.041(4) 0.003(4) 0.004(4) 0.075(5)
O8 0.077(5) 0.225(9) 0.093(6) -0.033(6) 0.033(5) -0.092(6)
N1 0.027(3) 0.051(4) 0.058(4) 0.016(3) 0.027(3) 0.012(3)
C1 0.019(4) 0.053(5) 0.053(5) -0.007(4) 0.014(3) 0.000(4)
C2 0.021(4) 0.057(5) 0.053(5) 0.003(4) 0.020(4) 0.005(3)
C3 0.028(4) 0.042(5) 0.056(5) 0.004(4) 0.021(3) 0.007(3)
C4 0.046(5) 0.048(5) 0.052(5) 0.009(4) 0.027(4) 0.005(4)
C5 0.038(5) 0.054(5) 0.066(6) 0.011(4) 0.031(4) 0.012(4)
C6 0.054(6) 0.052(6) 0.123(10) 0.011(5) 0.061(6) 0.000(4)
C7 0.050(6) 0.043(5) 0.127(9) 0.006(5) 0.058(6) 0.005(4)
C8 0.035(4) 0.060(6) 0.070(6) 0.009(5) 0.031(4) 0.011(4)
C9 0.031(4) 0.026(4) 0.050(4) -0.009(3) 0.027(3) -0.003(3)
C10 0.023(3) 0.033(4) 0.033(4) -0.001(3) 0.011(3) 0.000(3)
C11 0.023(3) 0.037(4) 0.051(4) 0.008(3) 0.027(3) 0.000(3)
C12 0.021(3) 0.042(4) 0.047(4) 0.007(3) 0.022(3) 0.005(3)
C13 0.024(3) 0.039(4) 0.039(4) 0.008(3) 0.014(3) 0.012(3)
C14 0.028(3) 0.034(4) 0.034(4) 0.000(3) 0.019(3) 0.001(3)
C15 0.019(3) 0.032(4) 0.039(4) -0.002(3) 0.015(3) -0.001(3)
C16 0.031(4) 0.039(4) 0.034(4) 0.001(3) 0.016(3) 0.006(3)
C17 0.144(14) 0.166(15) 0.069(9) 0.000(10) -0.017(9) 0.013(13)
C18 0.28(2) 0.107(12) 0.085(10) -0.014(9) 0.028(13) -0.007(14)
C19 0.107(12) 0.220(19) 0.243(19) 0.122(16) -0.109(13) -0.067(13)
C20 0.242(9) 0.236(8) 0.222(8) -0.019(5) 0.054(5) -0.002(5)
C21 0.274(10) 0.256(8) 0.269(9) 0.007(5) 0.065(5) 0.003(5)
C22 0.214(8) 0.212(8) 0.197(7) -0.027(5) 0.041(5) 0.006(5)

loop_
_atom_type_symbol
_atom_type_description
_atom_type_scat_dispersion_real
_atom_type_scat_dispersion_imag
_atom_type_scat_source
C C 0.0033 0.0016 'International Tables Vol C Tables 4.2.6.8 and 6.1.1.4'
H H 0.0000 0.0000 'International Tables Vol C Tables 4.2.6.8 and 6.1.1.4'
N N 0.0061 0.0033 'International Tables Vol C Tables 4.2.6.8 and 6.1.1.4'
O O 0.0106 0.0060 'International Tables Vol C Tables 4.2.6.8 and 6.1.1.4'
Nd Nd -0.1943 3.0179 'International Tables Vol C Tables 4.2.6.8 and 6.1.1.4'

loop_
_geom_angle_atom_site_label_1
_geom_angle_atom_site_label_2
_geom_angle_atom_site_label_3
_geom_angle
_geom_angle_site_symmetry_1
_geom_angle_site_symmetry_3
O6 Nd1 O5 133.65(16) . .
O6 Nd1 O4 72.39(16) . .
O5 Nd1 O4 80.48(17) . .
O6 Nd1 O8 139.8(2) . .
O5 Nd1 O8 73.0(2) . .
O4 Nd1 O8 147.7(2) . .
O6 Nd1 O3 75.43(17) . .
O5 Nd1 O3 89.57(17) . .
O4 Nd1 O3 122.89(15) . .
O8 Nd1 O3 75.6(3) . .
O6 Nd1 O7 134.6(2) . .
O5 Nd1 O7 73.2(2) . .
O4 Nd1 O7 79.9(2) . .
O8 Nd1 O7 75.1(3) . .
O3 Nd1 O7 149.3(2) . .
O6 Nd1 O1 75.75(19) . .
O5 Nd1 O1 144.8(2) . .
O4 Nd1 O1 133.40(17) . .
O8 Nd1 O1 71.9(2) . .
O3 Nd1 O1 79.20(18) . .
O7 Nd1 O1 100.2(3) . .
O6 Nd1 O2 72.26(17) . .
O5 Nd1 O2 142.93(18) . .
O4 Nd1 O2 85.93(16) . .
O8 Nd1 O2 104.3(3) . .
O3 Nd1 O2 126.30(16) . .
O7 Nd1 O2 70.5(2) . .
O1 Nd1 O2 52.04(17) . .
O6 Nd1 O4 70.21(15) . 7_656
O5 Nd1 O4 66.82(15) . 7_656
O4 Nd1 O4 75.05(16) . 7_656
O8 Nd1 O4 109.6(3) . 7_656
O3 Nd1 O4 49.90(14) . 7_656
O7 Nd1 O4 135.5(2) . 7_656
O1 Nd1 O4 123.74(18) . 7_656
O2 Nd1 O4 141.52(16) . 7_656
O6 Nd1 C1 71.0(2) . .
O5 Nd1 C1 155.2(2) . .
O4 Nd1 C1 109.8(2) . .
O8 Nd1 C1 88.8(3) . .
O3 Nd1 C1 102.3(2) . .
O7 Nd1 C1 86.1(3) . .
O1 Nd1 C1 25.8(2) . .
O2 Nd1 C1 26.3(2) . .
O4 Nd1 C1 136.92(19) 7_656 .
O6 Nd1 C9 71.02(18) . .
O5 Nd1 C9 77.62(18) . .
O4 Nd1 C9 99.73(17) . .
O8 Nd1 C9 92.3(3) . .
O3 Nd1 C9 24.22(16) . .
O7 Nd1 C9 150.5(2) . .
O1 Nd1 C9 101.03(19) . .
O2 Nd1 C9 138.98(17) . .
O4 Nd1 C9 25.68(15) 7_656 .
C1 Nd1 C9 120.8(2) . .
O6 Nd1 Nd1 66.10(11) . 7_656
O5 Nd1 Nd1 68.90(12) . 7_656
O4 Nd1 Nd1 39.92(10) . 7_656
O8 Nd1 Nd1 136.6(2) . 7_656
O3 Nd1 Nd1 84.01(10) . 7_656
O7 Nd1 Nd1 111.7(2) . 7_656
O1 Nd1 Nd1 141.09(16) . 7_656
O2 Nd1 Nd1 118.53(13) . 7_656
O4 Nd1 Nd1 35.13(10) 7_656 7_656
C1 Nd1 Nd1 133.37(16) . 7_656
C9 Nd1 Nd1 60.14(13) . 7_656
C1 O1 Nd1 92.8(5) . .
C1 O2 Nd1 91.7(5) . .
C9 O3 Nd1 100.1(4) . .
C9 O4 Nd1 158.6(4) 7_656 .
C9 O4 Nd1 88.9(4) 7_656 7_656
Nd1 O4 Nd1 104.95(16) . 7_656
C16 O5 Nd1 133.6(5) . .
C16 O6 Nd1 133.4(4) 7_656 .
C17 O7 Nd1 154.9(8) . .
C20 O8 Nd1 158.3(16) . .
C8 N1 C12 117.6(6) . 3_545
O1 C1 O2 123.2(7) . .
O1 C1 C2 118.4(7) . .
O2 C1 C2 118.4(7) . .
O1 C1 Nd1 61.4(4) . .
O2 C1 Nd1 62.0(4) . .
C2 C1 Nd1 174.9(6) . .
C7 C2 C3 120.1(7) . .
C7 C2 C1 119.7(7) . .
C3 C2 C1 120.3(7) . .
C4 C3 C2 120.7(7) . .
C4 C3 H3 119.7 . .
C2 C3 H3 119.7 . .
C3 C4 C5 119.0(7) . .
C3 C4 H4 120.5 . .
C5 C4 H4 120.5 . .
C6 C5 C4 120.1(7) . .
C6 C5 C8 117.5(8) . .
C4 C5 C8 122.3(8) . .
C5 C6 C7 119.6(8) . .
C5 C6 H6 120.2 . .
C7 C6 H6 120.2 . .
C2 C7 C6 120.4(8) . .
C2 C7 H7 119.8 . .
C6 C7 H7 119.8 . .
N1 C8 C5 122.1(8) . .
N1 C8 H16 126(5) . .
C5 C8 H16 112(5) . .
O3 C9 O4 121.2(7) . 7_656
O3 C9 C10 120.4(6) . .
O4 C9 C10 118.4(6) 7_656 .
O3 C9 Nd1 55.7(4) . .
O4 C9 Nd1 65.5(3) 7_656 .
C10 C9 Nd1 176.2(4) . .
C15 C10 C11 118.8(6) . .
C15 C10 C9 120.0(5) . .
C11 C10 C9 121.1(6) . .
C10 C11 C12 119.0(6) . .
C10 C11 H11 120.5 . .
C12 C11 H11 120.5 . .
C13 C12 C11 120.8(6) . .
C13 C12 N1 123.7(6) . 3_455
C11 C12 N1 115.4(6) . 3_455
C12 C13 C14 119.4(6) . .
C12 C13 H13 120.3 . .
C14 C13 H13 120.3 . .
C15 C14 C13 119.6(6) . .
C15 C14 C16 121.2(6) . 6_565
C13 C14 C16 119.2(6) . 6_565
C14 C15 C10 121.9(6) . .
C14 C15 H15 119.0 . .
C10 C15 H15 119.0 . .
O6 C16 O5 126.8(7) 7_656 .
O6 C16 C14 118.2(6) 7_656 6_566
O5 C16 C14 115.0(6) . 6_566
O7 C17 C18 117.3(12) . .
O7 C17 C19 129.0(12) . .
C18 C17 C19 111.3(12) . .
C17 C18 H18A 109.5 . .
C17 C18 H18B 109.5 . .
H18A C18 H18B 109.5 . .
C17 C18 H18C 109.5 . .
H18A C18 H18C 109.5 . .
H18B C18 H18C 109.5 . .
C17 C19 H19A 109.5 . .
C17 C19 H19B 109.5 . .
H19A C19 H19B 109.5 . .
C17 C19 H19C 109.5 . .
H19A C19 H19C 109.5 . .
H19B C19 H19C 109.5 . .
O8 C20 C22 141(2) . .
O8 C20 C21 115(2) . .
C22 C20 C21 102.1(15) . .
C20 C21 H21A 109.5 . .
C20 C21 H21B 109.5 . .
H21A C21 H21B 109.5 . .
C20 C21 H21C 109.5 . .
H21A C21 H21C 109.5 . .
H21B C21 H21C 109.5 . .
C20 C22 H22A 109.5 . .
C20 C22 H22B 109.5 . .
H22A C22 H22B 109.5 . .
C20 C22 H22C 109.5 . .
H22A C22 H22C 109.5 . .
H22B C22 H22C 109.5 . .

loop_
_geom_bond_atom_site_label_1
_geom_bond_atom_site_label_2
_geom_bond_distance
_geom_bond_site_symmetry_2
Nd1 O6 2.413(5) .
Nd1 O5 2.414(4) .
Nd1 O4 2.417(5) .
Nd1 O8 2.459(9) .
Nd1 O3 2.486(5) .
Nd1 O7 2.492(7) .
Nd1 O1 2.496(5) .
Nd1 O2 2.509(5) .
Nd1 O4 2.695(4) 7_656
Nd1 C1 2.839(7) .
Nd1 C9 2.962(7) .
Nd1 Nd1 4.0571(7) 7_656
O1 C1 1.238(10) .
O2 C1 1.257(10) .
O3 C9 1.234(8) .
O4 C9 1.284(8) 7_656
O4 Nd1 2.695(4) 7_656
O5 C16 1.266(8) .
O6 C16 1.257(9) 7_656
O7 C17 1.253(5) .
O8 C20 1.253(3) .
N1 C8 1.269(10) .
N1 C12 1.440(8) 3_545
C1 C2 1.517(10) .
C2 C7 1.388(11) .
C2 C3 1.394(10) .
C3 C4 1.392(10) .
C3 H3 0.9300 .
C4 C5 1.421(11) .
C4 H4 0.9300 .
C5 C6 1.396(12) .
C5 C8 1.457(10) .
C6 C7 1.398(12) .
C6 H6 0.9300 .
C7 H7 0.9300 .
C8 H16 1.02(3) .
C9 O4 1.284(8) 7_656
C9 C10 1.482(10) .
C10 C15 1.378(9) .
C10 C11 1.399(9) .
C11 C12 1.406(10) .
C11 H11 0.9300 .
C12 C13 1.371(9) .
C12 N1 1.440(8) 3_455
C13 C14 1.395(9) .
C13 H13 0.9300 .
C14 C15 1.372(9) .
C14 C16 1.513(9) 6_565
C15 H15 0.9300 .
C16 O6 1.257(9) 7_656
C16 C14 1.513(9) 6_566
C17 C18 1.502(5) .
C17 C19 1.515(5) .
C18 H18A 0.9600 .
C18 H18B 0.9600 .
C18 H18C 0.9600 .
C19 H19A 0.9600 .
C19 H19B 0.9600 .
C19 H19C 0.9600 .
C20 C22 1.504(3) .
C20 C21 1.505(3) .
C21 H21A 0.9600 .
C21 H21B 0.9600 .
C21 H21C 0.9600 .
C22 H22A 0.9600 .
C22 H22B 0.9600 .
C22 H22C 0.9600 .
